data_1571824
loop_
_publ_author_name
'Carroll, Robert C.'
'Coles, Simon J.'

_publ_section_title
;
 Statistical optimization of guest uptake in crystalline sponges: grading
 structural outcomes.
;
_journal_coeditor_code LT5068
_journal_issue 4
_journal_name_full IUCrJ
_journal_paper_doi 10.1107/S2052252524004871
_journal_volume 11
_journal_year 2024
_chemical_formula_moiety 'C36 H24 I6 N12 Zn3'
_chemical_formula_sum 'C36 H24 I6 N12 Zn3'
_chemical_formula_weight 1582.18
_chemical_name_systematic catena-[bis(mu-2,4,6-tri(pyridin-4-yl)-1,3,5-triazine)-hexaiodo-tri-zinc
_space_group_crystal_system monoclinic
_space_group_IT_number 15
_space_group_name_Hall '-C 2yc'
_space_group_name_H-M_alt 'C 1 2/c 1'
_atom_sites_solution_hydrogens geom
_atom_sites_solution_primary dual
_audit_creation_date 2024-01-29
_audit_creation_method
;
Olex2 1.5-alpha
(compiled 2023.11.24 svn.r209d9fb2 for OlexSys, GUI svn.r6869)
;
_cell_angle_alpha 90
_cell_angle_beta 100.809(3)
_cell_angle_gamma 90
_cell_formula_units_Z 8
_cell_length_a 34.4353(8)
_cell_length_b 15.0604(3)
_cell_length_c 30.1558(14)
_cell_measurement_reflns_used 9535
_cell_measurement_temperature 100(2)
_cell_measurement_theta_max 72.4380
_cell_measurement_theta_min 2.5960
_cell_volume 15361.6(9)
_computing_cell_refinement 'CrysAlisPro 1.171.42.72a (Rigaku OD, 2022)'
_computing_data_collection 'CrysAlisPro 1.171.42.72a (Rigaku OD, 2022)'
_computing_data_reduction 'CrysAlisPro 1.171.42.72a (Rigaku OD, 2022)'
_computing_molecular_graphics 'Olex2 1.5-alpha (Dolomanov et al., 2009)'
_computing_publication_material 'Olex2 1.5-alpha (Dolomanov et al., 2009)'
_computing_structure_refinement 'SHELXL 2016/6 (Sheldrick, 2015)'
_computing_structure_solution 'SHELXT 2014/5 (Sheldrick, 2014)'
_diffrn_ambient_temperature 100(2)
_diffrn_detector 'hybrid pixel array detector'
_diffrn_detector_area_resol_mean 10
_diffrn_detector_dtime 0.000
_diffrn_detector_type 'Rigaku, HyPix Arc-100'
_diffrn_measured_fraction_theta_full 0.994
_diffrn_measured_fraction_theta_max 0.994
_diffrn_measurement_details
;
List of Runs (angles in degrees, time in seconds):

  # Type    Start    End  Width  t~exp~   \w     \q     \k     \f   Frames
--------------------------------------------------------------------------
  1  \w   -170.00-144.00   0.50    4.00    -- -103.00 -87.00  22.00   52
  2  \w   -104.00 -79.00   0.50    4.00    -- -103.00  87.00 139.00   50
  3  \w   -102.00 -32.00   0.50    4.00    -- -103.00  77.00 -60.00  140
  4  \w    -69.00 -34.00   0.50    4.00    -- -103.00  61.00 150.00   70
  5  \w    -69.00 -44.00   0.50    4.00    -- -103.00  61.00 -90.00   50
  6  \w    -94.00 -30.00   0.50    4.00    -- -103.00  77.00 -30.00  128
  7  \w    -61.00 -35.00   0.50    4.00    -- -103.00  61.00   0.00   52
  8  \w    -69.00 -44.00   0.50    4.00    -- -103.00  61.00 -60.00   50
  9  \w    -63.00 -38.00   0.50    4.00    -- -103.00  61.00 -30.00   50
 10  \w     84.00 161.00   0.50    4.00    --  101.75  87.00 139.00  154
 11  \w     34.00  68.00   0.50    4.00    --  101.75-125.00-120.00   68
 12  \w    121.00 164.00   0.50    4.00    --  101.75  45.00 120.00   86
 13  \w     29.00  72.00   0.50    4.00    --  101.75 -61.00  30.00   86
 14  \w    101.00 172.00   0.50    4.00    --  101.75  45.00  90.00  142
 15  \w     42.00 113.00   0.50    4.00    --  101.75 -87.00  22.00  142
 16  \w     36.00  65.00   0.50    4.00    --  101.75 -61.00-150.00   58
 17  \w     44.00 106.00   0.50    4.00    --  101.75 -77.00  90.00  124
 18  \w     80.00 110.00   0.50    4.00    --  101.75-125.00-120.00   60
 19  \w     73.00 110.00   0.50    4.00    --  101.75-125.00  30.00   74
 20  \w     73.00  99.00   0.50    4.00    --  101.75 -77.00 -90.00   52
 21  \w    -12.00  18.00   0.50    1.00    --  -46.26  87.00 139.00   60
 22  \w    -72.00 -35.00   0.50    1.00    --  -46.26  87.00 139.00   74
 23  \w     15.00  49.00   0.50    1.00    --   46.26 -87.00  22.00   68
 24  \w   -118.00 -31.00   0.50    1.00    --  -46.26 -57.00  30.00  174
 25  \w    -24.00  25.00   0.50    1.00    --  -46.26  19.00-180.00   98
 26  \w    -40.00  25.00   0.50    1.00    --  -46.26  37.00-120.00  130
;
_diffrn_measurement_device 'four-circle diffractometer'
_diffrn_measurement_device_details 'Rigaku, UG2 \k goniometer'
_diffrn_measurement_device_type
; Rigaku 007HF diffractometer equipped with Arc)Sec VHF Varimax confocal 
mirrors and a UG2 goniometer and HyPix Arc-100 detector
;
_diffrn_measurement_method 'profile data from \w-scans'
_diffrn_measurement_specimen_support 'MiTeGen loops'
_diffrn_orient_matrix_type 'CrysAlisPro convention (1999,Acta A55,543-557)'
_diffrn_orient_matrix_UB_11 0.0079345000
_diffrn_orient_matrix_UB_12 -0.0143807000
_diffrn_orient_matrix_UB_13 0.0514682000
_diffrn_orient_matrix_UB_21 0.0189648000
_diffrn_orient_matrix_UB_22 -0.0906850000
_diffrn_orient_matrix_UB_23 -0.0062484000
_diffrn_orient_matrix_UB_31 0.0406398000
_diffrn_orient_matrix_UB_32 0.0452171000
_diffrn_orient_matrix_UB_33 0.0037970000
_diffrn_radiation_collimation 0.3
_diffrn_radiation_monochromator 'Arc)Sec VHF Varimax focusing mirrors'
_diffrn_radiation_probe x-ray
_diffrn_radiation_type 'Cu K\a'
_diffrn_radiation_wavelength 1.54184
_diffrn_reflns_av_R_equivalents 0.0358
_diffrn_reflns_av_unetI/netI 0.0294
_diffrn_reflns_Laue_measured_fraction_full 0.994
_diffrn_reflns_Laue_measured_fraction_max 0.994
_diffrn_reflns_limit_h_max 41
_diffrn_reflns_limit_h_min -36
_diffrn_reflns_limit_k_max 18
_diffrn_reflns_limit_k_min -12
_diffrn_reflns_limit_l_max 36
_diffrn_reflns_limit_l_min -36
_diffrn_reflns_number 54183
_diffrn_reflns_point_group_measured_fraction_full 0.994
_diffrn_reflns_point_group_measured_fraction_max 0.994
_diffrn_reflns_theta_full 67.684
_diffrn_reflns_theta_max 68.239
_diffrn_reflns_theta_min 2.613
_diffrn_source 'Rotating anode'
_diffrn_source_current 30.0
_diffrn_source_power 1.2
_diffrn_source_target Cu
_diffrn_source_type 'Rigaku 007 HF'
_diffrn_source_voltage 40.0
_exptl_absorpt_coefficient_mu 20.227
_exptl_absorpt_correction_T_max 0.400
_exptl_absorpt_correction_T_min 0.150
_exptl_absorpt_correction_type analytical
_exptl_absorpt_process_details
;
CrysAlisPro 1.171.42.72a (Rigaku Oxford Diffraction, 2022)
Analytical numeric absorption correction using a multifaceted crystal
model based on expressions derived by R.C. Clark & J.S. Reid.
(Clark, R. C. & Reid, J. S. (1995). Acta Cryst. A51, 887-897)
Empirical absorption correction using spherical harmonics,
implemented in SCALE3 ABSPACK scaling algorithm.
;
_exptl_crystal_colour colourless
_exptl_crystal_colour_primary colourless
_exptl_crystal_density_diffrn 1.368
_exptl_crystal_description block
_exptl_crystal_F_000 5856
_exptl_crystal_size_max 0.15
_exptl_crystal_size_mid 0.13
_exptl_crystal_size_min 0.07
_refine_diff_density_max 1.055
_refine_diff_density_min -0.746
_refine_diff_density_rms 0.078
_refine_ls_extinction_method none
_refine_ls_goodness_of_fit_ref 1.071
_refine_ls_hydrogen_treatment constr
_refine_ls_matrix_type full
_refine_ls_number_parameters 616
_refine_ls_number_reflns 13987
_refine_ls_number_restraints 22
_refine_ls_restrained_S_all 1.079
_refine_ls_R_factor_all 0.0636
_refine_ls_R_factor_gt 0.0502
_refine_ls_shift/su_max 0.001
_refine_ls_shift/su_mean 0.000
_refine_ls_structure_factor_coef Fsqd
_refine_ls_weighting_details 'w=1/[\s^2^(Fo^2^)+(0.0893P)^2^+13.1304P] where P=(Fo^2^+2Fc^2^)/3'
_refine_ls_weighting_scheme calc
_refine_ls_wR_factor_gt 0.1527
_refine_ls_wR_factor_ref 0.1617
_reflns_Friedel_coverage 0.000
_reflns_number_gt 9956
_reflns_number_total 13987
_reflns_threshold_expression 'I > 2\s(I)'
_cod_data_source_file lt5068.cif
_cod_data_source_block 4_1_48c
_cod_database_code 1571824
_shelx_shelxl_version_number 2016/6
_chemical_oxdiff_formula '(Zn3 I6 N12 H24 C36) (C15 H16 O3)2 (C6 H12)2'
_chemical_oxdiff_usercomment JP-9300-04
_shelx_space_group_comment
;
The symmetry employed for this shelxl refinement is uniquely defined
by the following loop, which should always be used as a source of
symmetry information in preference to the above space-group names.
They are only intended as comments.
;
_shelx_estimated_absorpt_t_max 0.332
_shelx_estimated_absorpt_t_min 0.151
_olex2_refinement_description
;
1. Fixed Uiso
 At 1.2 times of:
  All C(H) groups
2. Restrained distances
 I301-Zn31 \\sim I401-Zn41
 with sigma of 0.02
 I302-Zn31 \\sim I402-Zn41
 with sigma of 0.02
 Zn31-N301 \\sim Zn41-N301
 with sigma of 0.02
 I301-I302 \\sim I401-I402
 with sigma of 0.04
 I301-N301 \\sim I401-N301
 with sigma of 0.04
 I302-N301 \\sim I402-N301
 with sigma of 0.04
 I304-Zn32 \\sim I404-Zn42
 with sigma of 0.02
 I303-Zn32 \\sim I403-Zn42
 with sigma of 0.02
 Zn32-N306 \\sim Zn42-N306
 with sigma of 0.02
 Zn32-N307 \\sim Zn42-N307
 with sigma of 0.02
 I304-I303 \\sim I404-I403
 with sigma of 0.04
 I304-N306 \\sim I404-N306
 with sigma of 0.04
 I304-N307 \\sim I404-N307
 with sigma of 0.04
 I303-N306 \\sim I403-N306
 with sigma of 0.04
 I303-N307 \\sim I403-N307
 with sigma of 0.04
 I305-Zn33 \\sim I405-Zn43
 with sigma of 0.02
 I306-Zn33 \\sim I406-Zn43
 with sigma of 0.02
 Zn33-N312 \\sim Zn43-N312
 with sigma of 0.02
 I305-I306 \\sim I405-I406
 with sigma of 0.04
 I305-N312 \\sim I405-N312
 with sigma of 0.04
 I306-N312 \\sim I406-N312
 with sigma of 0.04
3. Others
 1*[Sof(I304)+Sof(I303)+Sof(Zn32)]+1*[Sof(I403)+Sof(Zn42)+Sof(I404)]+1*
 [Sof(I503)+Sof(I504)+Sof(Zn52)]=1 with esd of 0.000001
 Sof(I304)=Sof(I303)=Sof(Zn32)=FVAR(1)
 Sof(I403)=Sof(Zn42)=Sof(I404)=FVAR(2)
 Sof(I503)=Sof(I504)=Sof(Zn52)=FVAR(3)
 Fixed Sof: I305(0.48813) I306(0.48813) I301(0.89) Zn33(0.48813) I302(0.89)
 Zn31(0.89) I401(0.06) Zn41(0.06) I402(0.06) I406(0.51187) Zn43(0.51187)
 I405(0.51187) I501(0.05) I502(0.05) Zn51(0.05)
 Fixed Uiso: I501(0.08) I502(0.08) Zn51(0.08) I503(0.08) I504(0.08) Zn52(0.08)
4.a Aromatic/amide H refined with riding coordinates:
 C335(H335), C330(H330), C311(H311), C336(H336), C310(H310), C331(H331),
 C332(H332), C333(H333), C302(H302), C320(H320), C301(H301), C304(H304),
 C305(H305), C314(H314), C322(H322), C329(H329), C313(H313), C315(H315),
 C317(H317), C312(H312), C318(H318), C328(H328), C319(H319), C323(H323)
;
_smtbx_masks_void_probe_radius 1.2
_smtbx_masks_void_truncation_radius 1.2
_olex2_date_sample_data_collection 2023-04-19
_olex2_date_sample_submission 2023-04-19
_olex2_submission_original_sample_id 4_1_48c
_olex2_submission_special_instructions 'No special instructions were received'
_oxdiff_exptl_absorpt_empirical_details
;
Empirical correction (ABSPACK) includes:
- Absorption correction using spherical harmonics
- Frame scaling
- Detector area scaling
- B-factor correction
;
_oxdiff_exptl_absorpt_empirical_full_max 2.677
_oxdiff_exptl_absorpt_empirical_full_min 0.403

loop_
_space_group_symop_operation_xyz
'x, y, z'
'-x, y, -z+1/2'
'x+1/2, y+1/2, z'
'-x+1/2, y+1/2, -z+1/2'
'-x, -y, -z'
'x, -y, z-1/2'
'-x+1/2, -y+1/2, -z'
'x+1/2, -y+1/2, z-1/2'

loop_
_atom_site_label
_atom_site_type_symbol
_atom_site_fract_x
_atom_site_fract_y
_atom_site_fract_z
_atom_site_U_iso_or_equiv
_atom_site_adp_type
_atom_site_occupancy
_atom_site_site_symmetry_order
_atom_site_calc_flag
_atom_site_refinement_flags_posn
_atom_site_refinement_flags_adp
_atom_site_refinement_flags_occupancy
_atom_site_disorder_assembly
_atom_site_disorder_group
I305 I 0.37895(11) 1.2343(2) 0.44565(11) 0.1061(9) Uani 0.4881 1 d D . P A 1
I306 I 0.47501(6) 1.15293(14) 0.36272(8) 0.0798(5) Uani 0.4881 1 d D . P A 1
I304 I 0.37501(7) 0.65645(13) 0.80877(8) 0.1122(5) Uani 0.491(3) 1 d D . P B 1
I301 I 0.11615(3) -0.23897(5) 0.58111(6) 0.2084(8) Uani 0.89 1 d D . P C 1
I303 I 0.26921(7) 0.73388(13) 0.70864(8) 0.1120(5) Uani 0.491(3) 1 d D . P B 1
Zn33 Zn 0.42023(11) 1.1273(3) 0.40710(17) 0.0630(10) Uani 0.4881 1 d D . P A 1
I302 I 0.15552(6) -0.0679(2) 0.47368(7) 0.2130(11) Uani 0.89 1 d D . P C 1
Zn31 Zn 0.13220(7) -0.09078(15) 0.54703(8) 0.1347(10) Uani 0.89 1 d D . P C 1
Zn32 Zn 0.33032(14) 0.6385(3) 0.73248(16) 0.0891(8) Uani 0.491(3) 1 d D . P B 1
N310 N 0.48198(13) 0.7311(3) 0.52546(15) 0.0801(12) Uani 1 1 d . . . . .
N303 N 0.28082(12) 0.0513(2) 0.72445(17) 0.0778(13) Uani 1 1 d . . . . .
N312 N 0.43704(15) 1.0222(3) 0.45231(18) 0.0825(13) Uani 1 1 d D . . . .
N305 N 0.37946(12) -0.0520(2) 0.86002(17) 0.0803(13) Uani 1 1 d . . . . .
N309 N 0.46461(15) 0.6437(3) 0.58419(19) 0.0869(15) Uani 1 1 d . . . . .
N308 N 0.42963(14) 0.7764(3) 0.56155(18) 0.0827(13) Uani 1 1 d . . . . .
N311 N 0.58289(18) 0.4875(4) 0.5471(3) 0.112(2) Uani 1 1 d . . . . .
N304 N 0.31897(13) 0.1789(2) 0.74966(18) 0.0841(14) Uani 1 1 d . . . . .
C334 C 0.44955(15) 0.8708(3) 0.50434(19) 0.0710(13) Uani 1 1 d . . . . .
N302 N 0.26730(13) 0.1884(3) 0.68556(18) 0.0873(14) Uani 1 1 d . . . . .
C326 C 0.45422(17) 0.7868(3) 0.5323(2) 0.0767(15) Uani 1 1 d . . . . .
C325 C 0.48673(16) 0.6612(3) 0.5535(2) 0.0799(16) Uani 1 1 d . . . . .
N306 N 0.3147(2) 0.5043(3) 0.7215(3) 0.1128(19) Uani 1 1 d D . . . .
N301 N 0.17266(15) -0.0305(3) 0.5978(2) 0.115(2) Uani 1 1 d D . . . .
C321 C 0.41069(19) 0.6874(4) 0.6184(2) 0.0881(17) Uani 1 1 d . . . . .
C327 C 0.51925(17) 0.5992(4) 0.5506(2) 0.0860(17) Uani 1 1 d . . . . .
C335 C 0.47351(16) 0.8903(3) 0.4753(2) 0.0806(16) Uani 1 1 d . . . . .
H335 H 0.494956 0.852107 0.472718 0.097 Uiso 1 1 calc R U . . .
C330 C 0.56810(19) 0.5360(4) 0.5109(3) 0.103(2) Uani 1 1 d . . . . .
H330 H 0.578847 0.532108 0.484175 0.123 Uiso 1 1 calc R U . . .
C311 C 0.35005(19) -0.0905(3) 0.8315(2) 0.0945(19) Uani 1 1 d . . . . .
H311 H 0.344947 -0.151599 0.835828 0.113 Uiso 1 1 calc R U . . .
C336 C 0.46667(15) 0.9672(3) 0.4487(2) 0.0785(14) Uani 1 1 d . . . . .
H336 H 0.483400 0.980299 0.427874 0.094 Uiso 1 1 calc R U . . .
C307 C 0.31030(14) 0.0929(3) 0.7519(2) 0.0791(15) Uani 1 1 d . . . . .
C309 C 0.33327(14) 0.0419(3) 0.7904(2) 0.0771(15) Uani 1 1 d . . . . .
C303 C 0.23114(15) 0.0568(3) 0.6583(2) 0.0882(18) Uani 1 1 d . . . . .
C324 C 0.43631(17) 0.7030(4) 0.5860(2) 0.0856(17) Uani 1 1 d . . . . .
C310 C 0.32688(16) -0.0473(3) 0.7967(2) 0.0910(19) Uani 1 1 d . . . . .
H310 H 0.306608 -0.078125 0.776874 0.109 Uiso 1 1 calc R U . . .
C331 C 0.53587(18) 0.5939(4) 0.5132(3) 0.094(2) Uani 1 1 d . . . . .
H331 H 0.525651 0.629890 0.487850 0.113 Uiso 1 1 calc R U . . .
C308 C 0.29562(16) 0.2237(3) 0.7161(2) 0.0841(16) Uani 1 1 d . . . . .
N307 N 0.3608(2) 0.6567(4) 0.6796(2) 0.1136(19) Uani 1 1 d D . . . .
C306 C 0.26137(14) 0.1013(3) 0.6911(2) 0.0781(15) Uani 1 1 d . . . . .
C332 C 0.4154(2) 1.0052(4) 0.4826(3) 0.0988(19) Uani 1 1 d . . . . .
H332 H 0.395650 1.046871 0.486509 0.119 Uiso 1 1 calc R U . . .
C333 C 0.4199(2) 0.9293(5) 0.5094(3) 0.104(2) Uani 1 1 d . . . . .
H333 H 0.403135 0.918262 0.530480 0.125 Uiso 1 1 calc R U . . .
C302 C 0.22385(19) -0.0324(3) 0.6618(3) 0.111(3) Uani 1 1 d . . . . .
H302 H 0.239285 -0.066268 0.685261 0.134 Uiso 1 1 calc R U . . .
C320 C 0.4194(3) 0.6258(6) 0.6526(3) 0.128(3) Uani 1 1 d . . . . .
H320 H 0.443399 0.593320 0.656269 0.153 Uiso 1 1 calc R U . . .
C301 C 0.1945(2) -0.0727(4) 0.6316(3) 0.135(4) Uani 1 1 d . . . . .
H301 H 0.189642 -0.134095 0.635352 0.162 Uiso 1 1 calc R U . . .
C316 C 0.30184(18) 0.3215(3) 0.7166(2) 0.0910(18) Uani 1 1 d . . . . .
C304 C 0.20858(18) 0.1020(4) 0.6223(2) 0.101(2) Uani 1 1 d . . . . .
H304 H 0.212975 0.163225 0.617382 0.121 Uiso 1 1 calc R U . . .
C305 C 0.1794(2) 0.0550(4) 0.5937(3) 0.112(3) Uani 1 1 d . . . . .
H305 H 0.163314 0.086394 0.569790 0.135 Uiso 1 1 calc R U . . .
C314 C 0.2864(3) 0.4691(5) 0.6917(4) 0.134(3) Uani 1 1 d . . . . .
H314 H 0.270503 0.507783 0.670887 0.161 Uiso 1 1 calc R U . . .
C322 C 0.3752(3) 0.7325(5) 0.6155(3) 0.123(3) Uani 1 1 d . . . . .
H322 H 0.367260 0.774744 0.592187 0.148 Uiso 1 1 calc R U . . .
C329 C 0.5685(3) 0.4958(7) 0.5834(4) 0.149(4) Uani 1 1 d . . . . .
H329 H 0.581497 0.464249 0.609211 0.178 Uiso 1 1 calc R U . . .
C313 C 0.3615(2) 0.0828(4) 0.8213(3) 0.129(3) Uani 1 1 d . . . . .
H313 H 0.366038 0.144596 0.818720 0.155 Uiso 1 1 calc R U . . .
C315 C 0.2778(2) 0.3776(4) 0.6884(3) 0.127(3) Uani 1 1 d . . . . .
H315 H 0.255961 0.355725 0.667260 0.152 Uiso 1 1 calc R U . . .
C317 C 0.3319(3) 0.3590(4) 0.7481(3) 0.131(3) Uani 1 1 d . . . . .
H317 H 0.348598 0.323171 0.769558 0.157 Uiso 1 1 calc R U . . .
C312 C 0.3833(2) 0.0357(4) 0.8561(3) 0.120(3) Uani 1 1 d . . . . .
H312 H 0.401728 0.066463 0.878184 0.144 Uiso 1 1 calc R U . . .
C318 C 0.3368(3) 0.4503(5) 0.7474(4) 0.156(4) Uani 1 1 d . . . . .
H318 H 0.358432 0.474694 0.767972 0.187 Uiso 1 1 calc R U . . .
C328 C 0.5353(3) 0.5475(6) 0.5884(3) 0.137(3) Uani 1 1 d . . . . .
H328 H 0.524709 0.547276 0.615294 0.164 Uiso 1 1 calc R U . . .
C319 C 0.3934(3) 0.6110(6) 0.6815(4) 0.139(3) Uani 1 1 d . . . . .
H319 H 0.399433 0.565877 0.703715 0.167 Uiso 1 1 calc R U . . .
C323 C 0.3518(3) 0.7163(5) 0.6460(4) 0.127(3) Uani 1 1 d . . . . .
H323 H 0.327813 0.748650 0.643532 0.152 Uiso 1 1 calc R U . . .
I401 I 0.1194(2) -0.2490(6) 0.6046(3) 0.100(3) Uani 0.06 1 d D . P C 2
Zn41 Zn 0.1267(7) -0.1053(11) 0.5583(5) 0.064(5) Uani 0.06 1 d D . P C 2
I402 I 0.1445(5) -0.0824(11) 0.4815(6) 0.133(8) Uani 0.06 1 d D . P C 2
I403 I 0.25457(11) 0.71928(15) 0.68475(18) 0.1985(19) Uani 0.479(3) 1 d D . P B 2
Zn42 Zn 0.31784(18) 0.6413(3) 0.7184(2) 0.143(2) Uani 0.479(3) 1 d D . P B 2
I404 I 0.35696(15) 0.67325(19) 0.79753(13) 0.2052(19) Uani 0.479(3) 1 d D . P B 2
I406 I 0.47717(9) 1.1499(2) 0.36734(12) 0.1447(13) Uani 0.5119 1 d D . P A 2
Zn43 Zn 0.41947(16) 1.1195(4) 0.4047(2) 0.102(2) Uani 0.5119 1 d D . P A 2
I405 I 0.38551(10) 1.23866(19) 0.44224(13) 0.1021(9) Uani 0.5119 1 d D . P A 2
I501 I 0.0959(3) -0.2270(6) 0.6002(3) 0.080 Uiso 0.05 1 d . U P C 3
I502 I 0.1492(4) -0.1099(12) 0.4899(5) 0.080 Uiso 0.05 1 d . U P C 3
Zn51 Zn 0.1293(8) -0.111(2) 0.5683(11) 0.080 Uiso 0.05 1 d . U P C 3
I503 I 0.2374(4) 0.6930(11) 0.6473(5) 0.080 Uiso 0.0305(9) 1 d . U P B 3
I504 I 0.3219(4) 0.7049(9) 0.7734(5) 0.080 Uiso 0.0305(9) 1 d . U P B 3
Zn52 Zn 0.2982(9) 0.641(2) 0.6915(11) 0.080 Uiso 0.0305(9) 1 d . U P B 3

loop_
_atom_site_aniso_label
_atom_site_aniso_U_11
_atom_site_aniso_U_22
_atom_site_aniso_U_33
_atom_site_aniso_U_23
_atom_site_aniso_U_13
_atom_site_aniso_U_12
I305 0.146(2) 0.0675(12) 0.0961(11) 0.0049(8) -0.0004(12) 0.0353(12)
I306 0.0752(7) 0.0800(9) 0.0777(8) -0.0081(6) -0.0019(6) -0.0114(6)
I304 0.1582(11) 0.0613(6) 0.1042(8) -0.0054(5) -0.0089(8) -0.0133(6)
I301 0.1686(8) 0.0568(3) 0.3212(16) -0.0169(6) -0.1566(10) 0.0027(4)
I303 0.1232(10) 0.0533(6) 0.1589(12) 0.0199(6) 0.0247(8) 0.0141(5)
Zn33 0.0606(15) 0.0455(15) 0.073(2) -0.0012(12) -0.0132(13) 0.0012(10)
I302 0.1223(11) 0.292(3) 0.1941(13) -0.1444(15) -0.0498(8) 0.0646(12)
Zn31 0.1011(11) 0.0783(12) 0.184(2) -0.0444(12) -0.0769(13) 0.0300(8)
Zn32 0.1034(15) 0.0437(10) 0.1113(16) 0.0050(9) -0.0026(12) -0.0057(9)
N310 0.082(3) 0.061(2) 0.080(3) 0.003(2) -0.028(2) 0.011(2)
N303 0.071(2) 0.0374(16) 0.109(3) -0.0032(18) -0.025(2) 0.0041(15)
N312 0.092(3) 0.063(2) 0.081(3) 0.004(2) -0.014(3) 0.011(2)
N305 0.080(2) 0.0416(18) 0.102(3) -0.0043(19) -0.028(2) 0.0006(17)
N309 0.083(3) 0.059(2) 0.101(4) 0.009(2) -0.029(3) -0.005(2)
N308 0.081(3) 0.063(2) 0.089(3) 0.003(2) -0.023(3) 0.007(2)
N311 0.088(3) 0.075(3) 0.146(6) -0.015(4) -0.047(4) 0.018(3)
N304 0.079(2) 0.0396(18) 0.116(4) -0.001(2) -0.027(2) 0.0030(17)
C334 0.071(3) 0.054(2) 0.077(3) 0.006(2) -0.012(3) 0.010(2)
N302 0.084(3) 0.0416(19) 0.119(4) 0.001(2) -0.025(3) 0.0083(18)
C326 0.075(3) 0.062(3) 0.077(3) 0.001(2) -0.026(3) 0.000(2)
C325 0.071(3) 0.060(3) 0.092(4) 0.000(3) -0.026(3) -0.002(2)
N306 0.133(5) 0.044(2) 0.158(6) -0.003(3) 0.019(4) -0.007(3)
N301 0.092(3) 0.060(3) 0.162(5) -0.023(3) -0.061(3) 0.020(2)
C321 0.092(4) 0.060(3) 0.102(4) 0.001(3) -0.007(3) -0.007(3)
C327 0.079(3) 0.059(3) 0.102(4) 0.000(3) -0.029(3) 0.001(2)
C335 0.075(3) 0.061(3) 0.089(4) 0.000(3) -0.030(3) 0.006(2)
C330 0.096(4) 0.062(3) 0.129(5) -0.002(3) -0.036(4) 0.005(3)
C311 0.109(4) 0.047(2) 0.106(4) -0.002(3) -0.034(3) -0.005(2)
C336 0.070(3) 0.066(3) 0.086(3) 0.004(2) -0.019(3) 0.006(2)
C307 0.067(3) 0.043(2) 0.112(4) 0.000(2) -0.021(3) 0.0012(19)
C309 0.064(2) 0.043(2) 0.109(4) 0.001(2) -0.023(3) 0.0038(18)
C303 0.072(3) 0.050(2) 0.123(5) -0.009(3) -0.030(3) 0.014(2)
C324 0.086(3) 0.063(3) 0.091(4) 0.000(3) -0.025(3) 0.000(3)
C310 0.084(3) 0.050(2) 0.117(4) -0.002(3) -0.040(3) -0.007(2)
C331 0.082(3) 0.065(3) 0.118(5) 0.001(3) -0.025(4) 0.015(3)
C308 0.076(3) 0.045(2) 0.119(5) 0.000(3) -0.013(3) 0.004(2)
N307 0.151(5) 0.062(3) 0.129(5) 0.001(3) 0.028(4) -0.007(3)
C306 0.070(3) 0.046(2) 0.105(4) -0.005(2) -0.019(3) 0.0073(19)
C332 0.112(5) 0.078(4) 0.103(5) 0.020(3) 0.013(4) 0.037(3)
C333 0.114(5) 0.088(4) 0.108(5) 0.021(4) 0.015(4) 0.037(4)
C302 0.100(4) 0.048(3) 0.154(6) -0.002(3) -0.058(4) 0.010(3)
C320 0.125(6) 0.112(6) 0.145(7) 0.033(5) 0.022(6) 0.018(5)
C301 0.109(4) 0.054(3) 0.200(8) -0.024(4) -0.081(5) 0.012(3)
C316 0.096(4) 0.042(2) 0.123(5) 0.003(3) -0.010(3) -0.004(2)
C304 0.097(4) 0.058(3) 0.123(5) -0.011(3) -0.042(4) 0.011(3)
C305 0.110(4) 0.063(3) 0.131(5) -0.016(3) -0.059(4) 0.025(3)
C314 0.122(6) 0.060(4) 0.204(9) 0.028(5) -0.009(6) 0.020(4)
C322 0.162(8) 0.074(4) 0.132(7) 0.019(4) 0.024(6) 0.012(4)
C329 0.134(7) 0.119(7) 0.162(9) 0.030(6) -0.049(7) 0.056(6)
C313 0.142(6) 0.052(3) 0.151(6) 0.003(3) -0.084(5) -0.009(3)
C315 0.117(5) 0.049(3) 0.187(8) 0.021(4) -0.039(5) 0.004(3)
C317 0.148(6) 0.058(3) 0.155(7) 0.015(4) -0.054(5) -0.023(4)
C312 0.118(5) 0.053(3) 0.150(6) 0.005(3) -0.073(5) -0.010(3)
C318 0.183(8) 0.052(3) 0.198(10) -0.001(5) -0.053(7) -0.019(4)
C328 0.141(6) 0.129(6) 0.126(6) 0.036(5) -0.012(5) 0.064(5)
C319 0.162(8) 0.093(5) 0.168(9) 0.039(6) 0.044(7) 0.014(5)
C323 0.135(6) 0.081(4) 0.168(8) 0.014(5) 0.033(6) 0.022(4)
I401 0.056(3) 0.081(5) 0.138(7) 0.007(4) -0.045(4) 0.011(3)
Zn41 0.093(11) 0.028(6) 0.048(8) -0.006(6) -0.043(7) -0.004(5)
I402 0.112(10) 0.080(6) 0.167(15) -0.034(7) -0.073(9) 0.013(6)
I403 0.205(3) 0.0649(11) 0.363(6) 0.075(2) 0.151(3) 0.0509(14)
Zn42 0.196(6) 0.0379(11) 0.213(6) 0.000(3) 0.086(4) -0.010(3)
I404 0.341(5) 0.0971(16) 0.205(3) -0.0651(17) 0.124(3) -0.104(2)
I406 0.1524(19) 0.1274(18) 0.1296(18) 0.0167(12) -0.0373(12) -0.0655(13)
Zn43 0.127(3) 0.0520(18) 0.101(3) 0.0058(16) -0.047(2) -0.0104(15)
I405 0.0898(7) 0.0481(7) 0.156(2) -0.0063(8) -0.0087(9) -0.0028(5)

loop_
_atom_type_symbol
_atom_type_description
_atom_type_scat_dispersion_real
_atom_type_scat_dispersion_imag
_atom_type_scat_source
C C 0.0181 0.0091 'International Tables Vol C Tables 4.2.6.8 and 6.1.1.4'
H H 0.0000 0.0000 'International Tables Vol C Tables 4.2.6.8 and 6.1.1.4'
I I -0.3257 6.8362 'International Tables Vol C Tables 4.2.6.8 and 6.1.1.4'
N N 0.0311 0.0180 'International Tables Vol C Tables 4.2.6.8 and 6.1.1.4'
Zn Zn -1.5491 0.6778 'International Tables Vol C Tables 4.2.6.8 and 6.1.1.4'

loop_
_exptl_crystal_face_index_h
_exptl_crystal_face_index_k
_exptl_crystal_face_index_l
_exptl_crystal_face_perp_dist
1 0 0 0.0569
-1 0 0 0.0714
0 1 0 0.0867
1 -2 0 0.0488
13 8 -1 0.0613
0 0 19 0.0191
0 0 -19 0.0458
13 0 13 0.0217
-13 0 -13 0.0570
7 7 -14 0.0580
-7 -7 13 0.0632
-21 0 10 0.0680
21 0 -10 0.0654
7 -7 -14 0.0495

loop_
_geom_angle_atom_site_label_1
_geom_angle_atom_site_label_2
_geom_angle_atom_site_label_3
_geom_angle
_geom_angle_site_symmetry_1
_geom_angle_site_symmetry_3
_geom_angle_publ_flag
I306 Zn33 I305 132.3(2) . . ?
N312 Zn33 I305 106.7(3) . . ?
N312 Zn33 I306 108.4(2) . . ?
N312 Zn33 N305 95.7(3) . 6_565 ?
N305 Zn33 I305 106.5(2) 6_565 . ?
N305 Zn33 I306 101.1(2) 6_565 . ?
I302 Zn31 I301 126.96(12) . . ?
N311 Zn31 I301 104.9(3) 3_445 . ?
N311 Zn31 I302 108.7(3) 3_445 . ?
N311 Zn31 N301 100.8(2) 3_445 . ?
N301 Zn31 I301 104.5(2) . . ?
N301 Zn31 I302 107.9(3) . . ?
I304 Zn32 I303 121.9(2) . . ?
N306 Zn32 I304 109.9(3) . . ?
N306 Zn32 I303 109.0(3) . . ?
N307 Zn32 I304 112.0(3) . . ?
N307 Zn32 I303 102.6(3) . . ?
N307 Zn32 N306 99.0(3) . . ?
C326 N310 C325 114.0(6) . . ?
C306 N303 C307 114.7(4) . . ?
C336 N312 Zn33 122.5(5) . . ?
C336 N312 Zn43 120.9(5) . . ?
C332 N312 Zn33 118.5(4) . . ?
C332 N312 C336 118.6(5) . . ?
C332 N312 Zn43 119.6(4) . . ?
C311 N305 Zn33 121.7(3) . 6_566 ?
C311 N305 C312 116.7(4) . . ?
C311 N305 Zn43 123.6(4) . 6_566 ?
C312 N305 Zn33 121.5(3) . 6_566 ?
C312 N305 Zn43 119.5(4) . 6_566 ?
C324 N309 C325 114.5(5) . . ?
C324 N308 C326 113.4(5) . . ?
Zn31 N311 Zn51 19.6(8) 3 3 ?
C330 N311 Zn31 119.9(7) . 3 ?
C330 N311 Zn41 132.0(9) . 3 ?
C330 N311 Zn51 139.2(11) . 3 ?
C329 N311 Zn31 120.2(5) . 3 ?
C329 N311 C330 119.6(7) . . ?
C329 N311 Zn41 108.4(7) . 3 ?
C329 N311 Zn51 101.2(10) . 3 ?
Zn41 N311 Zn51 7.4(10) 3 3 ?
C307 N304 C308 114.6(4) . . ?
C335 C334 C326 122.1(5) . . ?
C335 C334 C333 119.4(5) . . ?
C333 C334 C326 118.4(6) . . ?
C308 N302 C306 114.5(4) . . ?
N310 C326 N308 126.6(5) . . ?
N310 C326 C334 116.7(6) . . ?
N308 C326 C334 116.7(5) . . ?
N310 C325 C327 117.7(7) . . ?
N309 C325 N310 125.2(5) . . ?
N309 C325 C327 117.1(5) . . ?
C314 N306 Zn32 129.3(5) . . ?
C314 N306 Zn42 114.3(5) . . ?
C314 N306 Zn52 89.8(9) . . ?
C318 N306 Zn32 114.3(5) . . ?
C318 N306 C314 116.3(6) . . ?
C318 N306 Zn42 129.3(6) . . ?
C318 N306 Zn52 153.6(10) . . ?
C301 N301 Zn31 124.7(4) . . ?
C301 N301 C305 117.4(5) . . ?
C301 N301 Zn41 116.0(6) . . ?
C301 N301 Zn51 108.9(10) . . ?
C305 N301 Zn31 117.7(4) . . ?
C305 N301 Zn41 126.4(6) . . ?
C305 N301 Zn51 132.9(10) . . ?
C320 C321 C324 122.6(7) . . ?
C320 C321 C322 116.2(8) . . ?
C322 C321 C324 121.2(6) . . ?
C331 C327 C325 122.0(6) . . ?
C331 C327 C328 118.5(6) . . ?
C328 C327 C325 119.4(8) . . ?
C334 C335 H335 120.2 . . ?
C334 C335 C336 119.6(5) . . ?
C336 C335 H335 120.2 . . ?
N311 C330 H330 120.8 . . ?
N311 C330 C331 118.5(8) . . ?
C331 C330 H330 120.8 . . ?
N305 C311 H311 118.1 . . ?
N305 C311 C310 123.7(5) . . ?
C310 C311 H311 118.2 . . ?
N312 C336 C335 121.0(6) . . ?
N312 C336 H336 119.5 . . ?
C335 C336 H336 119.5 . . ?
N303 C307 C309 118.1(4) . . ?
N304 C307 N303 125.0(4) . . ?
N304 C307 C309 116.7(4) . . ?
C310 C309 C307 122.2(4) . . ?
C313 C309 C307 120.5(4) . . ?
C313 C309 C310 117.3(5) . . ?
C302 C303 C306 120.9(5) . . ?
C302 C303 C304 117.1(5) . . ?
C304 C303 C306 121.9(5) . . ?
N309 C324 C321 117.4(5) . . ?
N308 C324 N309 126.1(7) . . ?
N308 C324 C321 116.5(6) . . ?
C311 C310 C309 119.1(5) . . ?
C311 C310 H310 120.5 . . ?
C309 C310 H310 120.5 . . ?
C327 C331 C330 122.0(6) . . ?
C327 C331 H331 119.0 . . ?
C330 C331 H331 119.0 . . ?
N304 C308 C316 115.0(5) . . ?
N302 C308 N304 125.5(4) . . ?
N302 C308 C316 119.4(5) . . ?
C319 N307 Zn32 116.6(6) . . ?
C319 N307 C323 117.2(8) . . ?
C319 N307 Zn42 128.0(6) . . ?
C319 N307 Zn52 140.7(11) . . ?
C323 N307 Zn32 125.9(6) . . ?
C323 N307 Zn42 114.5(6) . . ?
C323 N307 Zn52 95.6(10) . . ?
N303 C306 N302 125.5(4) . . ?
N303 C306 C303 116.5(4) . . ?
N302 C306 C303 118.0(5) . . ?
N312 C332 H332 118.3 . . ?
N312 C332 C333 123.5(6) . . ?
C333 C332 H332 118.3 . . ?
C334 C333 C332 117.6(7) . . ?
C334 C333 H333 121.2 . . ?
C332 C333 H333 121.2 . . ?
C303 C302 H302 119.8 . . ?
C301 C302 C303 120.3(6) . . ?
C301 C302 H302 119.8 . . ?
C321 C320 H320 119.8 . . ?
C321 C320 C319 120.4(8) . . ?
C319 C320 H320 119.8 . . ?
N301 C301 C302 123.1(6) . . ?
N301 C301 H301 118.5 . . ?
C302 C301 H301 118.5 . . ?
C315 C316 C308 122.6(5) . . ?
C315 C316 C317 117.5(5) . . ?
C317 C316 C308 119.8(5) . . ?
C303 C304 H304 121.1 . . ?
C305 C304 C303 117.9(6) . . ?
C305 C304 H304 121.1 . . ?
N301 C305 C304 124.1(5) . . ?
N301 C305 H305 118.0 . . ?
C304 C305 H305 118.0 . . ?
N306 C314 H314 117.8 . . ?
N306 C314 C315 124.3(7) . . ?
C315 C314 H314 117.8 . . ?
C321 C322 H322 120.0 . . ?
C323 C322 C321 119.9(8) . . ?
C323 C322 H322 120.0 . . ?
N311 C329 H329 116.9 . . ?
N311 C329 C328 126.3(8) . . ?
C328 C329 H329 116.9 . . ?
C309 C313 H313 119.7 . . ?
C309 C313 C312 120.6(5) . . ?
C312 C313 H313 119.7 . . ?
C316 C315 C314 118.0(7) . . ?
C316 C315 H315 121.0 . . ?
C314 C315 H315 121.0 . . ?
C316 C317 H317 120.9 . . ?
C318 C317 C316 118.1(7) . . ?
C318 C317 H317 120.9 . . ?
N305 C312 C313 122.1(5) . . ?
N305 C312 H312 119.0 . . ?
C313 C312 H312 119.0 . . ?
N306 C318 C317 125.6(8) . . ?
N306 C318 H318 117.2 . . ?
C317 C318 H318 117.2 . . ?
C327 C328 C329 114.9(10) . . ?
C327 C328 H328 122.6 . . ?
C329 C328 H328 122.6 . . ?
N307 C319 C320 122.7(8) . . ?
N307 C319 H319 118.7 . . ?
C320 C319 H319 118.7 . . ?
N307 C323 C322 123.4(8) . . ?
N307 C323 H323 118.3 . . ?
C322 C323 H323 118.3 . . ?
N311 Zn41 N301 100.4(8) 3_445 . ?
N311 Zn41 I401 121.0(11) 3_445 . ?
N311 Zn41 I402 93.1(8) 3_445 . ?
N301 Zn41 I401 106.0(7) . . ?
N301 Zn41 I402 99.1(8) . . ?
I402 Zn41 I401 131.8(10) . . ?
N306 Zn42 I403 115.8(3) . . ?
N306 Zn42 I404 99.7(3) . . ?
N307 Zn42 N306 100.8(3) . . ?
N307 Zn42 I403 112.2(3) . . ?
N307 Zn42 I404 101.5(3) . . ?
I403 Zn42 I404 123.6(3) . . ?
N312 Zn43 I406 106.8(3) . . ?
N312 Zn43 I405 107.1(3) . . ?
N305 Zn43 N312 100.5(3) 6_565 . ?
N305 Zn43 I406 107.0(3) 6_565 . ?
N305 Zn43 I405 110.1(3) 6_565 . ?
I406 Zn43 I405 123.1(3) . . ?
N311 Zn51 I501 103.5(12) 3_445 . ?
N311 Zn51 I502 92.0(12) 3_445 . ?
N301 Zn51 N311 99.5(15) . 3_445 ?
N301 Zn51 I501 129.8(15) . . ?
N301 Zn51 I502 95.7(12) . . ?
I501 Zn51 I502 127.0(15) . . ?
N306 Zn52 I503 130.0(16) . . ?
N306 Zn52 I504 86.9(11) . . ?
N307 Zn52 N306 89.0(12) . . ?
N307 Zn52 I503 129.7(16) . . ?
N307 Zn52 I504 88.5(11) . . ?
I503 Zn52 I504 119.2(15) . . ?

loop_
_geom_bond_atom_site_label_1
_geom_bond_atom_site_label_2
_geom_bond_distance
_geom_bond_site_symmetry_2
_geom_bond_publ_flag
I305 Zn33 2.567(5) . ?
I306 Zn33 2.539(4) . ?
I304 Zn32 2.531(4) . ?
I301 Zn31 2.560(3) . ?
I303 Zn32 2.538(5) . ?
Zn33 N312 2.098(6) . ?
Zn33 N305 2.127(7) 6_565 ?
I302 Zn31 2.515(4) . ?
Zn31 N311 2.068(7) 3_445 ?
Zn31 N301 2.076(5) . ?
Zn32 N306 2.102(7) . ?
Zn32 N307 2.085(9) . ?
N310 C326 1.316(8) . ?
N310 C325 1.341(7) . ?
N303 C307 1.340(6) . ?
N303 C306 1.331(7) . ?
N312 C336 1.334(7) . ?
N312 C332 1.306(9) . ?
N312 Zn43 2.061(7) . ?
N305 C311 1.332(6) . ?
N305 C312 1.335(7) . ?
N305 Zn43 2.013(7) 6_566 ?
N309 C325 1.331(8) . ?
N309 C324 1.331(8) . ?
N308 C326 1.340(8) . ?
N308 C324 1.325(7) . ?
N311 C330 1.333(10) . ?
N311 C329 1.287(13) . ?
N311 Zn41 2.04(3) 3 ?
N311 Zn51 2.18(3) 3 ?
N304 C307 1.333(6) . ?
N304 C308 1.349(7) . ?
C334 C326 1.514(7) . ?
C334 C335 1.344(8) . ?
C334 C333 1.378(8) . ?
N302 C308 1.321(7) . ?
N302 C306 1.344(6) . ?
C325 C327 1.474(9) . ?
N306 C314 1.309(11) . ?
N306 C318 1.276(10) . ?
N306 Zn42 2.068(7) . ?
N306 Zn52 2.28(4) . ?
N301 C301 1.311(9) . ?
N301 C305 1.318(8) . ?
N301 Zn41 2.119(15) . ?
N301 Zn51 2.00(3) . ?
C321 C324 1.453(10) . ?
C321 C320 1.376(11) . ?
C321 C322 1.388(11) . ?
C327 C331 1.358(10) . ?
C327 C328 1.406(9) . ?
C335 H335 0.9500 . ?
C335 C336 1.402(8) . ?
C330 H330 0.9500 . ?
C330 C331 1.423(9) . ?
C311 H311 0.9500 . ?
C311 C310 1.361(8) . ?
C336 H336 0.9500 . ?
C307 C309 1.489(7) . ?
C309 C310 1.380(7) . ?
C309 C313 1.360(7) . ?
C303 C306 1.458(7) . ?
C303 C302 1.374(8) . ?
C303 C304 1.389(8) . ?
C310 H310 0.9500 . ?
C331 H331 0.9500 . ?
C308 C316 1.489(7) . ?
N307 C319 1.309(11) . ?
N307 C323 1.345(11) . ?
N307 Zn42 2.063(9) . ?
N307 Zn52 2.26(3) . ?
C332 H332 0.9500 . ?
C332 C333 1.392(9) . ?
C333 H333 0.9500 . ?
C302 H302 0.9500 . ?
C302 C301 1.369(8) . ?
C320 H320 0.9500 . ?
C320 C319 1.379(13) . ?
C301 H301 0.9500 . ?
C316 C315 1.363(9) . ?
C316 C317 1.386(9) . ?
C304 H304 0.9500 . ?
C304 C305 1.388(8) . ?
C305 H305 0.9500 . ?
C314 H314 0.9500 . ?
C314 C315 1.408(10) . ?
C322 H322 0.9500 . ?
C322 C323 1.351(13) . ?
C329 H329 0.9500 . ?
C329 C328 1.415(14) . ?
C313 H313 0.9500 . ?
C313 C312 1.368(8) . ?
C315 H315 0.9500 . ?
C317 H317 0.9500 . ?
C317 C318 1.385(9) . ?
C312 H312 0.9500 . ?
C318 H318 0.9500 . ?
C328 H328 0.9500 . ?
C319 H319 0.9500 . ?
C323 H323 0.9500 . ?
I401 Zn41 2.612(14) . ?
Zn41 I402 2.530(17) . ?
I403 Zn42 2.515(6) . ?
Zn42 I404 2.558(7) . ?
I406 Zn43 2.504(6) . ?
Zn43 I405 2.523(6) . ?
I501 Zn51 2.39(3) . ?
I502 Zn51 2.58(3) . ?
I503 Zn52 2.39(3) . ?
I504 Zn52 2.63(3) . ?

loop_
_geom_torsion_atom_site_label_1
_geom_torsion_atom_site_label_2
_geom_torsion_atom_site_label_3
_geom_torsion_atom_site_label_4
_geom_torsion
_geom_torsion_site_symmetry_1
_geom_torsion_site_symmetry_2
_geom_torsion_site_symmetry_3
_geom_torsion_site_symmetry_4
_geom_torsion_publ_flag
Zn33 N312 C336 C335 -170.7(4) . . . . ?
Zn33 N312 C332 C333 169.4(6) . . . . ?
Zn33 N305 C311 C310 -170.0(6) 6_566 . . . ?
Zn33 N305 C312 C313 169.0(8) 6_566 . . . ?
Zn31 N311 C330 C331 -175.7(4) 3 . . . ?
Zn31 N311 C329 C328 179.5(9) 3 . . . ?
Zn31 N301 C301 C302 172.7(7) . . . . ?
Zn31 N301 C305 C304 -172.8(7) . . . . ?
Zn32 N306 C314 C315 -177.8(8) . . . . ?
Zn32 N306 C318 C317 177.5(11) . . . . ?
Zn32 N307 C319 C320 -170.4(9) . . . . ?
Zn32 N307 C323 C322 171.9(7) . . . . ?
N310 C325 C327 C331 -20.8(7) . . . . ?
N310 C325 C327 C328 155.3(7) . . . . ?
N303 C307 C309 C310 4.5(9) . . . . ?
N303 C307 C309 C313 -174.9(7) . . . . ?
N312 C332 C333 C334 1.9(11) . . . . ?
N305 C311 C310 C309 -1.3(12) . . . . ?
N309 C325 C327 C331 159.9(5) . . . . ?
N309 C325 C327 C328 -24.0(8) . . . . ?
N311 C330 C331 C327 -1.7(9) . . . . ?
N311 C329 C328 C327 -5.4(17) . . . . ?
N304 C307 C309 C310 179.5(6) . . . . ?
N304 C307 C309 C313 0.2(10) . . . . ?
N304 C308 C316 C315 -172.3(8) . . . . ?
N304 C308 C316 C317 4.4(11) . . . . ?
C334 C335 C336 N312 1.0(8) . . . . ?
N302 C308 C316 C315 4.3(12) . . . . ?
N302 C308 C316 C317 -179.0(8) . . . . ?
C326 N310 C325 N309 3.9(7) . . . . ?
C326 N310 C325 C327 -175.3(4) . . . . ?
C326 N308 C324 N309 1.4(8) . . . . ?
C326 N308 C324 C321 -179.9(4) . . . . ?
C326 C334 C335 C336 177.1(4) . . . . ?
C326 C334 C333 C332 -178.5(6) . . . . ?
C325 N310 C326 N308 -4.8(7) . . . . ?
C325 N310 C326 C334 175.3(4) . . . . ?
C325 N309 C324 N308 -2.2(8) . . . . ?
C325 N309 C324 C321 179.2(5) . . . . ?
C325 C327 C331 C330 177.9(5) . . . . ?
C325 C327 C328 C329 -174.9(8) . . . . ?
N306 C314 C315 C316 -3.5(16) . . . . ?
C321 C320 C319 N307 -3.5(16) . . . . ?
C321 C322 C323 N307 -0.9(14) . . . . ?
C335 C334 C326 N310 -2.9(7) . . . . ?
C335 C334 C326 N308 177.2(5) . . . . ?
C335 C334 C333 C332 2.2(10) . . . . ?
C330 N311 C329 C328 5.7(16) . . . . ?
C311 N305 C312 C313 -7.8(13) . . . . ?
C336 N312 C332 C333 -4.5(10) . . . . ?
C307 N303 C306 N302 -4.9(9) . . . . ?
C307 N303 C306 C303 175.2(6) . . . . ?
C307 N304 C308 N302 -3.3(10) . . . . ?
C307 N304 C308 C316 173.0(6) . . . . ?
C307 C309 C310 C311 177.4(7) . . . . ?
C307 C309 C313 C312 -178.4(8) . . . . ?
C309 C313 C312 N305 3.5(16) . . . . ?
C303 C302 C301 N301 1.6(15) . . . . ?
C303 C304 C305 N301 -2.3(13) . . . . ?
C324 N309 C325 N310 -0.7(7) . . . . ?
C324 N309 C325 C327 178.5(4) . . . . ?
C324 N308 C326 N310 2.4(7) . . . . ?
C324 N308 C326 C334 -177.7(4) . . . . ?
C324 C321 C320 C319 -177.6(8) . . . . ?
C324 C321 C322 C323 179.7(7) . . . . ?
C310 C309 C313 C312 2.2(13) . . . . ?
C331 C327 C328 C329 1.4(12) . . . . ?
C308 N304 C307 N303 -0.9(10) . . . . ?
C308 N304 C307 C309 -175.6(6) . . . . ?
C308 N302 C306 N303 1.3(9) . . . . ?
C308 N302 C306 C303 -178.8(6) . . . . ?
C308 C316 C315 C314 -180.0(8) . . . . ?
C308 C316 C317 C318 179.8(10) . . . . ?
C306 N303 C307 N304 4.7(9) . . . . ?
C306 N303 C307 C309 179.3(5) . . . . ?
C306 N302 C308 N304 3.1(10) . . . . ?
C306 N302 C308 C316 -173.1(6) . . . . ?
C306 C303 C302 C301 177.7(8) . . . . ?
C306 C303 C304 C305 -177.5(7) . . . . ?
C332 N312 C336 C335 3.1(8) . . . . ?
C333 C334 C326 N310 177.8(5) . . . . ?
C333 C334 C326 N308 -2.1(7) . . . . ?
C333 C334 C335 C336 -3.5(8) . . . . ?
C302 C303 C306 N303 -0.8(10) . . . . ?
C302 C303 C306 N302 179.4(7) . . . . ?
C302 C303 C304 C305 2.6(11) . . . . ?
C320 C321 C324 N309 13.6(9) . . . . ?
C320 C321 C324 N308 -165.2(7) . . . . ?
C320 C321 C322 C323 1.5(12) . . . . ?
C301 N301 C305 C304 1.5(14) . . . . ?
C316 C317 C318 N306 4(2) . . . . ?
C304 C303 C306 N303 179.3(7) . . . . ?
C304 C303 C306 N302 -0.6(10) . . . . ?
C304 C303 C302 C301 -2.3(13) . . . . ?
C305 N301 C301 C302 -1.1(14) . . . . ?
C314 N306 C318 C317 -3.6(18) . . . . ?
C322 C321 C324 N309 -164.4(6) . . . . ?
C322 C321 C324 N308 16.8(8) . . . . ?
C322 C321 C320 C319 0.5(13) . . . . ?
C329 N311 C330 C331 -1.9(11) . . . . ?
C313 C309 C310 C311 -3.2(11) . . . . ?
C315 C316 C317 C318 -3.3(15) . . . . ?
C317 C316 C315 C314 3.2(14) . . . . ?
C312 N305 C311 C310 6.8(11) . . . . ?
C318 N306 C314 C315 3.5(16) . . . . ?
C328 C327 C331 C330 1.8(10) . . . . ?
C319 N307 C323 C322 -2.0(14) . . . . ?
C323 N307 C319 C320 4.1(15) . . . . ?
Zn41 N311 C330 C331 177.6(7) 3 . . . ?
Zn41 N311 C329 C328 -173.9(10) 3 . . . ?
Zn41 N301 C301 C302 -176.2(11) . . . . ?
Zn41 N301 C305 C304 176.0(11) . . . . ?
Zn42 N306 C314 C315 -177.9(9) . . . . ?
Zn42 N306 C318 C317 178.0(10) . . . . ?
Zn42 N307 C319 C320 177.8(8) . . . . ?
Zn42 N307 C323 C322 -176.5(8) . . . . ?
Zn43 N312 C336 C335 -166.8(4) . . . . ?
Zn43 N312 C332 C333 165.5(6) . . . . ?
Zn43 N305 C311 C310 -169.1(6) 6_566 . . . ?
Zn43 N305 C312 C313 168.3(8) 6_566 . . . ?
Zn51 N311 C330 C331 179.7(14) 3 . . . ?
Zn51 N311 C329 C328 -175.4(13) 3 . . . ?
Zn51 N301 C301 C302 -172.3(13) . . . . ?
Zn51 N301 C305 C304 170.1(14) . . . . ?
Zn52 N306 C314 C315 179.1(13) . . . . ?
Zn52 N306 C318 C317 -174(2) . . . . ?
Zn52 N307 C319 C320 147.3(15) . . . . ?
Zn52 N307 C323 C322 -159.6(12) . . . . ?

loop_
_exptl_oxdiff_crystal_face_indexfrac_h
_exptl_oxdiff_crystal_face_indexfrac_k
_exptl_oxdiff_crystal_face_indexfrac_l
_exptl_oxdiff_crystal_face_x
_exptl_oxdiff_crystal_face_y
_exptl_oxdiff_crystal_face_z
0.9999 0.0000 0.0001 0.0079 0.0190 0.0406
-0.9999 -0.0000 -0.0001 -0.0079 -0.0190 -0.0406
-0.0004 1.0002 -0.0019 -0.0145 -0.0907 0.0452
1.0007 -2.0004 0.0039 0.0369 0.2004 -0.0498
12.6119 8.0409 -0.9139 -0.0626 -0.4843 0.8727
0.2497 0.1670 19.1914 0.9873 -0.1303 0.0906
0.0814 -0.0955 -19.2487 -0.9887 0.1305 -0.0741
13.3652 0.2987 13.2112 0.7817 0.1438 0.6068
-13.1014 -0.2073 -13.4273 -0.7921 -0.1458 -0.5928
6.7716 6.8148 -13.5956 -0.7440 -0.4046 0.5317
-7.1508 -6.8296 13.4681 0.7347 0.3996 -0.5483
-21.0737 0.3180 9.8515 0.3353 -0.4901 -0.8046
21.1065 -0.2682 -9.7849 -0.3323 0.4857 0.8085
6.6521 -6.7086 -13.8631 -0.5643 0.8211 -0.0856

loop_
_smtbx_masks_void_nr
_smtbx_masks_void_average_x
_smtbx_masks_void_average_y
_smtbx_masks_void_average_z
_smtbx_masks_void_volume
_smtbx_masks_void_count_electrons
_smtbx_masks_void_content
1 -0.645 -0.548 -0.395 3582.5 908.2 ?
2 -0.659 -0.706 -0.909 3582.5 908.2 ?
